data_4024925
loop_
_publ_author_name
'Mohamed Medjahdi'
'Jos\'e C. Gonz\'alez-G\'omez'
'Francisco Foubelo'
'Miguel Yus'

_publ_section_title
;
Stereoselective Synthesis of Azetidines and Pyrrolidines
from N-tert-Butylsulfonyl(2-aminoalkyl)oxiranes
;
_journal_name_full 'Journal of Organic Chemistry'
_journal_page_first 7859
_journal_page_last 7865
_journal_paper_doi 10.1021/jo9016666
_journal_volume 74
_journal_year 2009
_chemical_absolute_configuration ad
_chemical_formula_moiety 'C16 H25 N O3 S'
_chemical_formula_sum 'C16 H25 N O3 S'
_chemical_formula_weight 311.43
_chemical_name_systematic
; 
 ? 
;
_space_group_IT_number 4
_symmetry_cell_setting monoclinic
_symmetry_space_group_name_Hall 'P 2yb'
_symmetry_space_group_name_H-M 'P 1 21 1'
_atom_sites_solution_hydrogens geom
_atom_sites_solution_primary direct
_atom_sites_solution_secondary difmap
_audit_creation_method SHELXL-97
_cell_angle_alpha 90.00
_cell_angle_beta 102.266(6)
_cell_angle_gamma 90.00
_cell_formula_units_Z 2
_cell_length_a 11.613(3)
_cell_length_b 5.8224(16)
_cell_length_c 12.483(4)
_cell_measurement_reflns_used 452
_cell_measurement_temperature 294(1)
_cell_measurement_theta_max 16.5
_cell_measurement_theta_min 2.7
_cell_volume 824.8(4)
_computing_cell_refinement 'Bruker SMART V5.625'
_computing_data_collection 'Bruker SMART V5.625'
_computing_data_reduction 'Bruker SAINT V6.28A'
_computing_molecular_graphics
;
SHELXTL  Rel. 6.12/V (Sheldrick, Acta Cryst. 2008, A64, 112-122)
;
_computing_publication_material
;
SHELX-97 (Sheldrick, Acta Cryst. 2008, A64, 112-122)' 
;
_computing_structure_refinement
;
SHELXL-97 (Sheldrick, Acta Cryst. 2008, A64, 112-122) 
;
_computing_structure_solution
;
SHELXS-97 (Sheldrick, Acta Cryst. 2008, A64, 112-122)
;
_diffrn_ambient_temperature 294(1)
_diffrn_measured_fraction_theta_full 0.997
_diffrn_measured_fraction_theta_max 0.997
_diffrn_measurement_device_type 'CCD area detector'
_diffrn_measurement_method 'phi and omega scans'
_diffrn_radiation_monochromator graphite
_diffrn_radiation_source 'fine-focus sealed tube'
_diffrn_radiation_type MoK\a
_diffrn_radiation_wavelength 0.71073
_diffrn_reflns_av_R_equivalents 0.0926
_diffrn_reflns_av_sigmaI/netI 0.1383
_diffrn_reflns_limit_h_max 13
_diffrn_reflns_limit_h_min -13
_diffrn_reflns_limit_k_max 6
_diffrn_reflns_limit_k_min -6
_diffrn_reflns_limit_l_max 14
_diffrn_reflns_limit_l_min -14
_diffrn_reflns_number 6895
_diffrn_reflns_theta_full 25.07
_diffrn_reflns_theta_max 25.07
_diffrn_reflns_theta_min 2.18
_exptl_absorpt_coefficient_mu 0.206
_exptl_absorpt_correction_T_max 0.9938
_exptl_absorpt_correction_T_min 0.6331
_exptl_absorpt_correction_type multi-scan
_exptl_absorpt_process_details 'Bruker/Siemens SADABS V2.03'
_exptl_crystal_colour colorless
_exptl_crystal_density_diffrn 1.254
_exptl_crystal_density_method 'not measured'
_exptl_crystal_description plate
_exptl_crystal_F_000 336
_exptl_crystal_size_max 0.6
_exptl_crystal_size_mid 0.11
_exptl_crystal_size_min 0.03
_refine_diff_density_max 0.267
_refine_diff_density_min -0.205
_refine_diff_density_rms 0.053
_refine_ls_abs_structure_details 'Flack H D (1983), Acta Cryst. A39, 876-881'
_refine_ls_abs_structure_Flack 0.01(17)
_refine_ls_extinction_coef 0.020(4)
_refine_ls_extinction_expression Fc^*^=kFc[1+0.001xFc^2^\l^3^/sin(2\q)]^-1/4^
_refine_ls_extinction_method SHELXL
_refine_ls_goodness_of_fit_ref 0.981
_refine_ls_hydrogen_treatment constr
_refine_ls_matrix_type full
_refine_ls_number_parameters 195
_refine_ls_number_reflns 2877
_refine_ls_number_restraints 1
_refine_ls_restrained_S_all 0.981
_refine_ls_R_factor_all 0.1374
_refine_ls_R_factor_gt 0.0697
_refine_ls_shift/su_max 0.001
_refine_ls_shift/su_mean 0.000
_refine_ls_structure_factor_coef Fsqd
_refine_ls_weighting_details 'calc w=1/[\s^2^(Fo^2^)+(0.0660P)^2^] where P=(Fo^2^+2Fc^2^)/3'
_refine_ls_weighting_scheme calc
_refine_ls_wR_factor_gt 0.1434
_refine_ls_wR_factor_ref 0.1695
_reflns_number_gt 1637
_reflns_number_total 2877
_reflns_threshold_expression I>2\s(I)
_cod_data_source_file jo9016666_si_002.cif
_cod_data_source_block x
_cod_original_sg_symbol_H-M 'P 21'
_cod_database_code 4024925

loop_
_symmetry_equiv_pos_as_xyz
'x, y, z'
'-x, y+1/2, -z'

loop_
_atom_site_label
_atom_site_type_symbol
_atom_site_fract_x
_atom_site_fract_y
_atom_site_fract_z
_atom_site_U_iso_or_equiv
_atom_site_adp_type
_atom_site_occupancy
_atom_site_symmetry_multiplicity
_atom_site_calc_flag
_atom_site_refinement_flags
_atom_site_disorder_assembly
_atom_site_disorder_group
O1 O 0.5106(4) 0.5055(10) 0.8907(4) 0.0798(15) Uani 1 1 d . . .
H1 H 0.4910 0.4136 0.8404 0.120 Uiso 1 1 calc R . .
C1 C 0.4144(5) 0.5480(11) 0.9401(5) 0.0597(19) Uani 1 1 d . . .
H1A H 0.4430 0.6208 1.0106 0.072 Uiso 1 1 calc R . .
H1B H 0.3791 0.4026 0.9532 0.072 Uiso 1 1 calc R . .
C2 C 0.3218(5) 0.6974(10) 0.8728(5) 0.0505(16) Uani 1 1 d . . .
H2 H 0.3569 0.8275 0.8415 0.061 Uiso 1 1 calc R . .
C3 C 0.2259(5) 0.7778(12) 0.9327(5) 0.0567(18) Uani 1 1 d . . .
H3A H 0.2408 0.7345 1.0095 0.068 Uiso 1 1 calc R . .
H3B H 0.2071 0.9399 0.9234 0.068 Uiso 1 1 calc R . .
C4 C 0.1384(5) 0.6209(11) 0.8578(5) 0.0500(16) Uani 1 1 d . . .
H4 H 0.1238 0.4791 0.8951 0.060 Uiso 1 1 calc R . .
C5 C 0.0251(4) 0.7312(11) 0.7983(5) 0.0482(16) Uani 1 1 d . . .
H5A H -0.0164 0.6265 0.7429 0.058 Uiso 1 1 calc R . .
H5B H 0.0431 0.8694 0.7617 0.058 Uiso 1 1 calc R . .
C6 C -0.0532(5) 0.7917(11) 0.8773(5) 0.0567(18) Uani 1 1 d . . .
H6A H -0.0791 0.6512 0.9066 0.068 Uiso 1 1 calc R . .
H6B H -0.0076 0.8785 0.9381 0.068 Uiso 1 1 calc R . .
C7 C -0.1600(5) 0.9306(10) 0.8241(5) 0.0462(17) Uani 1 1 d . . .
C8 C -0.1477(6) 1.1427(11) 0.7781(5) 0.0556(17) Uani 1 1 d . . .
H8 H -0.0725 1.2008 0.7809 0.067 Uiso 1 1 calc R . .
C9 C -0.2433(6) 1.2687(13) 0.7285(5) 0.067(2) Uani 1 1 d . . .
H9 H -0.2330 1.4103 0.6973 0.081 Uiso 1 1 calc R . .
C10 C -0.3547(7) 1.1855(15) 0.7248(6) 0.071(2) Uani 1 1 d . . .
H10 H -0.4203 1.2708 0.6914 0.085 Uiso 1 1 calc R . .
C11 C -0.3686(6) 0.9780(15) 0.7701(6) 0.069(2) Uani 1 1 d . . .
H11 H -0.4439 0.9204 0.7669 0.083 Uiso 1 1 calc R . .
C12 C -0.2728(5) 0.8534(13) 0.8202(5) 0.0586(17) Uani 1 1 d . . .
H12 H -0.2840 0.7135 0.8524 0.070 Uiso 1 1 calc R . .
N1 N 0.2271(4) 0.5870(8) 0.7895(4) 0.0414(12) Uani 1 1 d . . .
S1 S 0.23332(13) 0.3738(2) 0.70892(12) 0.0465(5) Uani 1 1 d . . .
O2 O 0.3441(4) 0.2516(7) 0.7432(3) 0.0647(13) Uani 1 1 d . . .
O3 O 0.1244(3) 0.2511(8) 0.7006(3) 0.0667(13) Uani 1 1 d . . .
C13 C 0.2357(5) 0.4973(10) 0.5781(5) 0.0462(16) Uani 1 1 d . . .
C14 C 0.3420(5) 0.6576(12) 0.5907(5) 0.0598(18) Uani 1 1 d . . .
H14A H 0.3472 0.7172 0.5201 0.090 Uiso 1 1 calc R . .
H14B H 0.4126 0.5739 0.6212 0.090 Uiso 1 1 calc R . .
H14C H 0.3330 0.7824 0.6385 0.090 Uiso 1 1 calc R . .
C15 C 0.2448(6) 0.3015(11) 0.4997(6) 0.069(2) Uani 1 1 d . . .
H15A H 0.1817 0.1946 0.4991 0.104 Uiso 1 1 calc R . .
H15B H 0.3190 0.2245 0.5233 0.104 Uiso 1 1 calc R . .
H15C H 0.2395 0.3617 0.4272 0.104 Uiso 1 1 calc R . .
C16 C 0.1233(5) 0.6340(11) 0.5384(5) 0.065(2) Uani 1 1 d . . .
H16A H 0.1197 0.6846 0.4646 0.098 Uiso 1 1 calc R . .
H16B H 0.1229 0.7650 0.5850 0.098 Uiso 1 1 calc R . .
H16C H 0.0564 0.5388 0.5405 0.098 Uiso 1 1 calc R . .

loop_
_atom_site_aniso_label
_atom_site_aniso_U_11
_atom_site_aniso_U_22
_atom_site_aniso_U_33
_atom_site_aniso_U_23
_atom_site_aniso_U_13
_atom_site_aniso_U_12
O1 0.060(3) 0.086(4) 0.099(4) 0.006(3) 0.029(3) 0.009(3)
C1 0.055(4) 0.066(5) 0.059(5) 0.003(4) 0.015(3) 0.008(4)
C2 0.058(4) 0.043(4) 0.053(4) 0.003(3) 0.017(3) -0.001(3)
C3 0.056(4) 0.050(4) 0.066(4) -0.002(4) 0.017(3) -0.001(3)
C4 0.054(4) 0.046(4) 0.053(4) 0.004(3) 0.020(3) 0.003(4)
C5 0.047(4) 0.050(4) 0.050(4) 0.007(3) 0.016(3) 0.004(3)
C6 0.055(4) 0.056(4) 0.065(4) 0.002(3) 0.025(3) 0.010(3)
C7 0.046(4) 0.047(5) 0.049(4) -0.005(3) 0.019(3) 0.004(3)
C8 0.060(4) 0.048(4) 0.065(4) -0.007(4) 0.026(3) -0.002(4)
C9 0.077(5) 0.059(4) 0.071(5) 0.006(4) 0.027(4) 0.020(5)
C10 0.059(5) 0.084(6) 0.073(5) -0.009(5) 0.020(4) 0.024(5)
C11 0.039(4) 0.086(6) 0.085(6) -0.011(5) 0.020(4) -0.007(5)
C12 0.060(4) 0.060(5) 0.063(4) -0.009(4) 0.029(3) -0.001(5)
N1 0.044(3) 0.040(3) 0.043(3) -0.003(3) 0.015(2) -0.004(2)
S1 0.0522(10) 0.0371(8) 0.0531(9) 0.0020(9) 0.0175(7) 0.0017(10)
O2 0.069(3) 0.054(3) 0.072(3) 0.002(3) 0.018(2) 0.021(3)
O3 0.064(3) 0.060(3) 0.082(3) -0.008(3) 0.030(2) -0.023(3)
C13 0.055(4) 0.043(4) 0.041(4) 0.004(3) 0.013(3) -0.002(3)
C14 0.066(4) 0.059(4) 0.058(4) 0.007(4) 0.021(3) -0.007(4)
C15 0.102(5) 0.049(4) 0.063(4) -0.011(4) 0.033(4) -0.002(4)
C16 0.064(4) 0.061(5) 0.068(5) 0.010(4) 0.007(3) 0.007(4)

loop_
_atom_type_symbol
_atom_type_description
_atom_type_scat_dispersion_real
_atom_type_scat_dispersion_imag
_atom_type_scat_source
C C 0.0033 0.0016 'International Tables Vol C Tables 4.2.6.8 and 6.1.1.4'
H H 0.0000 0.0000 'International Tables Vol C Tables 4.2.6.8 and 6.1.1.4'
N N 0.0061 0.0033 'International Tables Vol C Tables 4.2.6.8 and 6.1.1.4'
O O 0.0106 0.0060 'International Tables Vol C Tables 4.2.6.8 and 6.1.1.4'
S S 0.1246 0.1234 'International Tables Vol C Tables 4.2.6.8 and 6.1.1.4'

loop_
_geom_angle_atom_site_label_1
_geom_angle_atom_site_label_2
_geom_angle_atom_site_label_3
_geom_angle
_geom_angle_site_symmetry_1
_geom_angle_site_symmetry_3
_geom_angle_publ_flag
C1 O1 H1 109.5 . . ?
O1 C1 C2 113.5(6) . . ?
O1 C1 H1A 108.9 . . ?
C2 C1 H1A 108.9 . . ?
O1 C1 H1B 108.9 . . ?
C2 C1 H1B 108.9 . . ?
H1A C1 H1B 107.7 . . ?
N1 C2 C1 118.5(5) . . ?
N1 C2 C3 88.2(4) . . ?
C1 C2 C3 114.3(5) . . ?
N1 C2 H2 111.3 . . ?
C1 C2 H2 111.3 . . ?
C3 C2 H2 111.3 . . ?
C4 C3 C2 88.7(5) . . ?
C4 C3 H3A 113.9 . . ?
C2 C3 H3A 113.9 . . ?
C4 C3 H3B 113.9 . . ?
C2 C3 H3B 113.9 . . ?
H3A C3 H3B 111.1 . . ?
N1 C4 C5 114.4(5) . . ?
N1 C4 C3 88.8(4) . . ?
C5 C4 C3 116.3(5) . . ?
N1 C4 H4 111.8 . . ?
C5 C4 H4 111.8 . . ?
C3 C4 H4 111.8 . . ?
C4 C5 C6 111.1(5) . . ?
C4 C5 H5A 109.4 . . ?
C6 C5 H5A 109.4 . . ?
C4 C5 H5B 109.4 . . ?
C6 C5 H5B 109.4 . . ?
H5A C5 H5B 108.0 . . ?
C7 C6 C5 112.8(5) . . ?
C7 C6 H6A 109.0 . . ?
C5 C6 H6A 109.0 . . ?
C7 C6 H6B 109.0 . . ?
C5 C6 H6B 109.0 . . ?
H6A C6 H6B 107.8 . . ?
C12 C7 C8 117.3(6) . . ?
C12 C7 C6 121.8(6) . . ?
C8 C7 C6 120.9(6) . . ?
C9 C8 C7 121.5(6) . . ?
C9 C8 H8 119.2 . . ?
C7 C8 H8 119.2 . . ?
C8 C9 C10 119.7(7) . . ?
C8 C9 H9 120.2 . . ?
C10 C9 H9 120.2 . . ?
C11 C10 C9 119.6(7) . . ?
C11 C10 H10 120.2 . . ?
C9 C10 H10 120.2 . . ?
C10 C11 C12 120.5(7) . . ?
C10 C11 H11 119.8 . . ?
C12 C11 H11 119.8 . . ?
C11 C12 C7 121.4(7) . . ?
C11 C12 H12 119.3 . . ?
C7 C12 H12 119.3 . . ?
C4 N1 C2 92.3(4) . . ?
C4 N1 S1 126.2(4) . . ?
C2 N1 S1 130.2(4) . . ?
O3 S1 O2 119.2(3) . . ?
O3 S1 N1 105.9(2) . . ?
O2 S1 N1 110.4(2) . . ?
O3 S1 C13 108.5(3) . . ?
O2 S1 C13 106.3(3) . . ?
N1 S1 C13 105.8(3) . . ?
C16 C13 C15 110.8(5) . . ?
C16 C13 C14 109.4(5) . . ?
C15 C13 C14 111.0(5) . . ?
C16 C13 S1 109.3(4) . . ?
C15 C13 S1 107.6(4) . . ?
C14 C13 S1 108.7(4) . . ?
C13 C14 H14A 109.5 . . ?
C13 C14 H14B 109.5 . . ?
H14A C14 H14B 109.5 . . ?
C13 C14 H14C 109.5 . . ?
H14A C14 H14C 109.5 . . ?
H14B C14 H14C 109.5 . . ?
C13 C15 H15A 109.5 . . ?
C13 C15 H15B 109.5 . . ?
H15A C15 H15B 109.5 . . ?
C13 C15 H15C 109.5 . . ?
H15A C15 H15C 109.5 . . ?
H15B C15 H15C 109.5 . . ?
C13 C16 H16A 109.5 . . ?
C13 C16 H16B 109.5 . . ?
H16A C16 H16B 109.5 . . ?
C13 C16 H16C 109.5 . . ?
H16A C16 H16C 109.5 . . ?
H16B C16 H16C 109.5 . . ?

loop_
_geom_bond_atom_site_label_1
_geom_bond_atom_site_label_2
_geom_bond_distance
_geom_bond_site_symmetry_2
_geom_bond_publ_flag
O1 C1 1.408(6) . ?
O1 H1 0.8200 . ?
C1 C2 1.495(8) . ?
C1 H1A 0.9700 . ?
C1 H1B 0.9700 . ?
C2 N1 1.489(7) . ?
C2 C3 1.541(7) . ?
C2 H2 0.9800 . ?
C3 C4 1.529(8) . ?
C3 H3A 0.9700 . ?
C3 H3B 0.9700 . ?
C4 N1 1.484(6) . ?
C4 C5 1.510(7) . ?
C4 H4 0.9800 . ?
C5 C6 1.518(7) . ?
C5 H5A 0.9700 . ?
C5 H5B 0.9700 . ?
C6 C7 1.511(7) . ?
C6 H6A 0.9700 . ?
C6 H6B 0.9700 . ?
C7 C12 1.376(8) . ?
C7 C8 1.382(9) . ?
C8 C9 1.364(8) . ?
C8 H8 0.9300 . ?
C9 C10 1.373(9) . ?
C9 H9 0.9300 . ?
C10 C11 1.359(10) . ?
C10 H10 0.9300 . ?
C11 C12 1.363(9) . ?
C11 H11 0.9300 . ?
C12 H12 0.9300 . ?
N1 S1 1.608(5) . ?
S1 O3 1.437(4) . ?
S1 O2 1.453(4) . ?
S1 C13 1.790(6) . ?
C13 C16 1.519(8) . ?
C13 C15 1.521(8) . ?
C13 C14 1.529(7) . ?
C14 H14A 0.9600 . ?
C14 H14B 0.9600 . ?
C14 H14C 0.9600 . ?
C15 H15A 0.9600 . ?
C15 H15B 0.9600 . ?
C15 H15C 0.9600 . ?
C16 H16A 0.9600 . ?
C16 H16B 0.9600 . ?
C16 H16C 0.9600 . ?

loop_
_cod_related_entry_id
_cod_related_entry_database
_cod_related_entry_code
1 ChemSpider 30659053
